data_2100306
loop_
_publ_author_name
'Bendeif, El-eulmi'
'Dahaoui, Slimane'
'Fran\,cois, Michel'
'Benali-Cherif, Nourredine'
'Lecomte, Claude'

_publ_section_title
;
 Isostructural phase transition in <i>m</i>-carboxyphenylammonium
 monohydrogenphosphite
;
_journal_issue 6
_journal_name_full 'Acta Crystallographica Section B'
_journal_page_first 700
_journal_page_last 709
_journal_paper_doi 10.1107/S0108768105026686
_journal_volume 61
_journal_year 2005
_chemical_formula_iupac '(C7 H8 N O2) +,(H2 P O3) -'
_chemical_formula_moiety 'C7 H8 N O2, H2 O3 P'
_chemical_formula_structural 'C7 H10 N O5 P'
_chemical_formula_sum 'C7 H10 N O5 P'
_chemical_formula_weight 219.13
_chemical_name_common 'm-carboxyphenyl ammonium monohydrogenphosphite'
_space_group_IT_number 14
_symmetry_cell_setting monoclinic
_symmetry_space_group_name_Hall '-P 2ybc'
_symmetry_space_group_name_H-M 'P 1 21/c 1'
_audit_creation_method 'WinGX routine-INITIALISE'
_cell_angle_alpha 90.00
_cell_angle_beta 100.122(5)
_cell_angle_gamma 90.00
_cell_formula_units_Z 4
_cell_length_a 12.1405(7)
_cell_length_b 12.4273(9)
_cell_length_c 6.3851(4)
_cell_measurement_reflns_used 9599
_cell_measurement_temperature 100(2)
_cell_measurement_theta_max 30.00
_cell_measurement_theta_min 3.41
_cell_volume 948.35(11)
_computing_cell_refinement 'CrysAlis RED (Oxford Diffraction, 2004)'
_computing_data_collection 'CrysAlis CCD (Oxford Diffraction, 2004)'
_computing_data_reduction 'CrysAlis RED (Oxford Diffraction, 2004)'
_computing_molecular_graphics 'ORTEPIII (Farrugia, 1997)'
_computing_publication_material 'WinGX publication routines (Farrugia, 1999)'
_computing_structure_refinement 'SHELXL-97 (Sheldrick, 1997)'
_computing_structure_solution 'SHELXS-97 (Sheldrick, 1997)'
_diffrn_ambient_temperature 100(2)
_diffrn_measured_fraction_theta_full 0.7035
_diffrn_measured_fraction_theta_max 0.999
_diffrn_measurement_device Xcalibur-Saphire2
_diffrn_measurement_method \w
_diffrn_radiation_monochromator graphite
_diffrn_radiation_source 'fine-focus sealed tube'
_diffrn_radiation_type MoK\a
_diffrn_radiation_wavelength 0.71073
_diffrn_reflns_av_R_equivalents 0.032
_diffrn_reflns_av_sigmaI/netI 0.0097
_diffrn_reflns_limit_h_max 16
_diffrn_reflns_limit_h_min -17
_diffrn_reflns_limit_k_max 17
_diffrn_reflns_limit_k_min 0
_diffrn_reflns_limit_l_max 8
_diffrn_reflns_limit_l_min 0
_diffrn_reflns_number 78938
_diffrn_reflns_theta_max 30.00
_diffrn_reflns_theta_min 3.41
_exptl_absorpt_coefficient_mu 0.286
_exptl_absorpt_correction_T_max 0.938
_exptl_absorpt_correction_T_min 0.908
_exptl_absorpt_correction_type integration
_exptl_absorpt_process_details 'Absorb, (DeTitta, 1985)'
_exptl_crystal_colour brown
_exptl_crystal_density_diffrn 1.535
_exptl_crystal_density_method 'not measured'
_exptl_crystal_description plate
_exptl_crystal_F_000 456
_exptl_crystal_size_max 0.40
_exptl_crystal_size_mid 0.40
_exptl_crystal_size_min 0.20
_refine_diff_density_max 0.560
_refine_diff_density_min -0.319
_refine_ls_extinction_method none
_refine_ls_goodness_of_fit_ref 1.079
_refine_ls_hydrogen_treatment mixed
_refine_ls_matrix_type full
_refine_ls_number_parameters 165
_refine_ls_number_reflns 2751
_refine_ls_number_restraints 0
_refine_ls_restrained_S_all 1.079
_refine_ls_R_factor_all 0.0354
_refine_ls_R_factor_gt 0.0352
_refine_ls_shift/su_max 0.026
_refine_ls_shift/su_mean 0.001
_refine_ls_structure_factor_coef Fsqd
_refine_ls_weighting_details 'calc w=1/[\s^2^(Fo^2^)+(0.0599P)^2^+0.3946P] where P=(Fo^2^+2Fc^2^)/3'
_refine_ls_weighting_scheme calc
_refine_ls_wR_factor_gt 0.0936
_refine_ls_wR_factor_ref 0.0938
_reflns_number_gt 2731
_reflns_number_total 2751
_reflns_threshold_expression >2sigma(I)
_cod_data_source_file ck5008.cif
_cod_data_source_block m-CPAMP_100K
_cod_depositor_comments
;
The following automatic conversions were performed:

'_geom_torsion_publ_flag' value 'Y' changed to 'y' according to
/home/saulius/struct/CIF-dictionaries/cif_core.dic dictionary named
'cif_core.dic' version 2.4.1 from 2010-06-29 (4 times).

Automatic conversion script
Id: cif_fix_values 1715 2011-07-08 13:25:40Z adriana 
;
_cod_original_sg_symbol_H-M 'P 21/c'
_cod_database_code 2100306

loop_
_symmetry_equiv_pos_as_xyz
'x, y, z'
'-x, y+1/2, -z+1/2'
'-x, -y, -z'
'x, -y-1/2, z-1/2'

loop_
_atom_site_label
_atom_site_fract_x
_atom_site_fract_y
_atom_site_fract_z
_atom_site_U_iso_or_equiv
_atom_site_adp_type
_atom_site_calc_flag
_atom_site_refinement_flags
_atom_site_occupancy
_atom_site_disorder_assembly
_atom_site_disorder_group
_atom_site_type_symbol
H3 0.4481(14) 0.4954(14) 0.200(3) 0.020(4) Uiso d . 1 . . H
H5 0.1146(13) 0.5682(13) 0.089(3) 0.017(4) Uiso d . 1 . . H
H6 0.1563(14) 0.7448(14) 0.207(3) 0.020(4) Uiso d . 1 . . H
H7 0.3429(13) 0.8000(13) 0.313(2) 0.013(3) Uiso d . 1 . . H
H8 0.1995(15) 0.4057(15) -0.048(3) 0.025(4) Uiso d . 1 . . H
H9 0.3077(16) 0.3710(15) 0.058(3) 0.026(4) Uiso d . 1 . . H
H10 0.2214(14) 0.3736(14) 0.171(3) 0.022(4) Uiso d . 1 . . H
H12 0.0350(14) 0.2349(13) 0.045(3) 0.019(4) Uiso d . 1 . . H
P1 0.08903(2) 0.148552(19) 0.00442(4) 0.01075(9) Uani d . 1 . . P
O3 0.19991(6) 0.18298(6) -0.05227(12) 0.01362(15) Uani d . 1 . . O
O4 0.09552(7) 0.07376(6) 0.19388(12) 0.01685(16) Uani d . 1 . . O
O5 0.01562(7) 0.09953(6) -0.20055(12) 0.01754(17) Uani d . 1 . . O
H11 -0.0263(15) 0.0333(15) -0.187(3) 0.026 Uiso d . 1 . . H
N1 0.25015(7) 0.40729(7) 0.07221(14) 0.01168(16) Uani d . 1 . . N
O1 0.60643(6) 0.61538(6) 0.35793(13) 0.01649(16) Uani d . 1 . . O
O2 0.55142(6) 0.78693(6) 0.38997(13) 0.01573(16) Uani d . 1 . . O
C1 0.52995(8) 0.69219(8) 0.34391(15) 0.01197(18) Uani d . 1 . . C
C2 0.41256(8) 0.65463(7) 0.27064(16) 0.01128(18) Uani d . 1 . . C
C3 0.38907(8) 0.54785(8) 0.20498(15) 0.01163(18) Uani d . 1 . . C
C4 0.27782(8) 0.51850(8) 0.13834(15) 0.01088(17) Uani d . 1 . . C
C5 0.19020(8) 0.59120(8) 0.13855(16) 0.01305(18) Uani d . 1 . . C
C6 0.21458(8) 0.69674(8) 0.20500(16) 0.01388(19) Uani d . 1 . . C
C7 0.32573(8) 0.72896(8) 0.26893(15) 0.01301(18) Uani d . 1 . . C
H1 0.6753(14) 0.6396(13) 0.414(3) 0.020 Uiso d . 1 . . H

loop_
_atom_site_aniso_label
_atom_site_aniso_U_11
_atom_site_aniso_U_22
_atom_site_aniso_U_33
_atom_site_aniso_U_12
_atom_site_aniso_U_13
_atom_site_aniso_U_23
P1 0.00984(14) 0.01082(14) 0.01095(14) -0.00121(7) 0.00005(9) -0.00014(7)
O3 0.0100(3) 0.0148(3) 0.0156(3) -0.0015(2) 0.0010(2) 0.0000(3)
O4 0.0198(4) 0.0174(3) 0.0116(3) -0.0077(3) -0.0020(3) 0.0022(3)
O5 0.0194(4) 0.0180(4) 0.0129(3) -0.0080(3) -0.0036(3) 0.0022(3)
N1 0.0111(4) 0.0104(3) 0.0128(4) -0.0008(3) 0.0001(3) -0.0006(3)
O1 0.0108(3) 0.0142(3) 0.0226(4) 0.0007(3) -0.0021(3) -0.0009(3)
O2 0.0133(3) 0.0136(3) 0.0200(4) -0.0024(3) 0.0021(3) -0.0029(3)
C1 0.0116(4) 0.0131(4) 0.0110(4) -0.0008(3) 0.0011(3) 0.0002(3)
C2 0.0104(4) 0.0115(4) 0.0115(4) -0.0012(3) 0.0005(3) -0.0001(3)
C3 0.0105(4) 0.0115(4) 0.0124(4) 0.0004(3) 0.0007(3) 0.0003(3)
C4 0.0112(4) 0.0103(4) 0.0107(4) -0.0010(3) 0.0007(3) -0.0002(3)
C5 0.0109(4) 0.0134(4) 0.0144(4) 0.0005(3) 0.0008(3) -0.0006(3)
C6 0.0111(4) 0.0142(4) 0.0158(4) 0.0021(3) 0.0008(3) -0.0017(3)
C7 0.0130(4) 0.0124(4) 0.0131(4) 0.0002(3) 0.0009(3) -0.0014(3)

loop_
_atom_type_symbol
_atom_type_description
_atom_type_scat_dispersion_real
_atom_type_scat_dispersion_imag
_atom_type_scat_source
C C 0.0033 0.0016 'International Tables Vol C Tables 4.2.6.8 and 6.1.1.4'
H H 0 0 'International Tables Vol C Tables 4.2.6.8 and 6.1.1.4'
N N 0.0061 0.0033 'International Tables Vol C Tables 4.2.6.8 and 6.1.1.4'
O O 0.0106 0.006 'International Tables Vol C Tables 4.2.6.8 and 6.1.1.4'
P P 0.1023 0.0942 'International Tables Vol C Tables 4.2.6.8 and 6.1.1.4'

loop_
_geom_angle_atom_site_label_1
_geom_angle_atom_site_label_2
_geom_angle_atom_site_label_3
_geom_angle
O3 P1 O4 116.08(4)
O3 P1 O5 107.94(4)
O4 P1 O5 111.67(4)
O3 P1 H12 108.3(7)
O4 P1 H12 107.6(7)
O5 P1 H12 104.6(7)
P1 O5 H11 118.7(11)
C4 N1 H8 110.8(12)
C4 N1 H9 112.3(12)
H8 N1 H9 110.6(16)
C4 N1 H10 110.0(11)
H8 N1 H10 107.8(15)
H9 N1 H10 105.2(16)
C1 O1 H1 112.1(11)
O2 C1 O1 123.87(9)
O2 C1 C2 121.60(9)
O1 C1 C2 114.52(8)
C7 C2 C3 120.49(9)
C7 C2 C1 118.14(8)
C3 C2 C1 121.36(8)
C4 C3 C2 118.28(9)
C4 C3 H3 119.7(10)
C2 C3 H3 122.0(10)
C3 C4 C5 121.94(9)
C3 C4 N1 119.73(8)
C5 C4 N1 118.30(8)
C6 C5 C4 119.22(9)
C6 C5 H5 121.3(10)
C4 C5 H5 119.4(10)
C5 C6 C7 120.05(9)
C5 C6 H6 119.2(10)
C7 C6 H6 120.7(10)
C6 C7 C2 120.00(9)
C6 C7 H7 120.6(9)
C2 C7 H7 119.4(9)

loop_
_geom_bond_atom_site_label_1
_geom_bond_atom_site_label_2
_geom_bond_site_symmetry_2
_geom_bond_distance
_geom_bond_publ_flag
P1 O3 . 1.5157(7) ?
P1 O4 . 1.5165(8) ?
P1 O5 . 1.5711(8) ?
P1 H12 . 1.307(16) ?
O5 H11 . 0.979(18) ?
N1 C4 . 1.4668(12) ?
N1 H8 . 0.894(18) ?
N1 H9 . 0.849(19) ?
N1 H10 . 0.880(18) ?
O1 C1 . 1.3236(12) ?
O1 H1 . 0.902(17) ?
O2 C1 . 1.2303(12) ?
C1 C2 . 1.4945(13) ?
C2 C7 . 1.4002(13) ?
C2 C3 . 1.4057(13) ?
C3 C4 . 1.3914(13) ?
C3 H3 . 0.973(17) ?
C4 C5 . 1.3959(13) ?
C5 C6 . 1.3941(14) ?
C5 H5 . 0.960(16) ?
C6 C7 . 1.3980(13) ?
C6 H6 . 0.928(17) ?
C7 H7 . 0.939(16) ?

loop_
_geom_hbond_atom_site_label_D
_geom_hbond_atom_site_label_H
_geom_hbond_atom_site_label_A
_geom_hbond_site_symmetry_A
_geom_hbond_distance_DH
_geom_hbond_distance_HA
_geom_hbond_distance_DA
_geom_hbond_angle_DHA
O(5) H(11) O(4) 3_555 0.979(19) 1.570(19) 2.5456(11) 173.4(18)
O(1) H(1) O(3) 2_655 0.901(17) 1.702(18) 2.5977(11) 172.3(18)
N(1) H(8) O(4) 4_565 0.895(19) 1.909(19) 2.7966(12) 170.9(18)
N(1) H(9) O(2) 2_645 0.850(19) 1.982(19) 2.8097(12) 164.5(18)
N(1) H(10) O(3) 4_566 0.879(18) 1.961(19) 2.8096(12) 161.8(17)

loop_
_geom_torsion_atom_site_label_1
_geom_torsion_atom_site_label_2
_geom_torsion_atom_site_label_3
_geom_torsion_atom_site_label_4
_geom_torsion
_geom_torsion_publ_flag
O2 C1 C2 C7 -4.22(14) y
O1 C1 C2 C7 174.61(9) y
O2 C1 C2 C3 175.79(9) y
O1 C1 C2 C3 -5.38(14) y
C7 C2 C3 C4 0.13(14) ?
C1 C2 C3 C4 -179.88(9) ?
C2 C3 C4 C5 -1.06(14) ?
C2 C3 C4 N1 -178.96(8) ?
C3 C4 C5 C6 0.77(15) ?
N1 C4 C5 C6 178.70(9) ?
C4 C5 C6 C7 0.47(15) ?
C5 C6 C7 C2 -1.38(15) ?
C3 C2 C7 C6 1.08(15) ?
C1 C2 C7 C6 -178.91(9) ?

loop_
_cod_related_entry_id
_cod_related_entry_database
_cod_related_entry_code
1 ChemSpider 21140085
